data_7112623
loop_
_publ_author_name
'Nicolas Zigon'
'Patrick Larpent'
'Abdelaziz Jouaiti'
'Nathalie Kyritsakas'
'Mir Wais Hosseini'

_publ_section_title
;
 Optical reading of the open and closed states of a molecular turnstile
;
_journal_name_full Chem.Commun.
_journal_page_first 5040
_journal_paper_doi 10.1039/C4CC01071J
_journal_volume 50
_journal_year 2014
_chemical_formula_moiety 'C43 H45 N5 O10 Pd'
_chemical_formula_sum 'C43 H45 N5 O10 Pd'
_chemical_formula_weight 898.24
_chemical_name_systematic
; 
 ? 
;
_space_group_IT_number 14
_symmetry_cell_setting monoclinic
_symmetry_space_group_name_Hall '-P 2yn'
_symmetry_space_group_name_H-M 'P 1 21/n 1'
_atom_sites_solution_hydrogens geom
_atom_sites_solution_primary direct
_atom_sites_solution_secondary difmap
_audit_creation_method SHELXL-97
_cell_angle_alpha 90.00
_cell_angle_beta 95.788(2)
_cell_angle_gamma 90.00
_cell_formula_units_Z 4
_cell_length_a 8.4440(4)
_cell_length_b 17.3203(6)
_cell_length_c 27.1664(11)
_cell_measurement_reflns_used 6482
_cell_measurement_temperature 173(2)
_cell_measurement_theta_max 26.21
_cell_measurement_theta_min 2.55
_cell_volume 3952.9(3)
_computing_cell_refinement 'Bruker SAINT'
_computing_data_collection 'Bruker APEX2'
_computing_data_reduction 'Bruker SAINT'
_computing_molecular_graphics 'Bruker SHELXTL'
_computing_publication_material 'Bruker SHELXTL'
_computing_structure_refinement 'SHELXL-97 (Sheldrick, 2008)'
_computing_structure_solution 'SHELXS-97 (Sheldrick, 2008)'
_diffrn_ambient_temperature 173(2)
_diffrn_measured_fraction_theta_full 0.993
_diffrn_measured_fraction_theta_max 0.993
_diffrn_measurement_device_type 'Bruker APEX-II CCD'
_diffrn_measurement_method '\f and \w scans'
_diffrn_radiation_monochromator graphite
_diffrn_radiation_source 'fine-focus sealed tube'
_diffrn_radiation_type MoK\a
_diffrn_radiation_wavelength 0.71073
_diffrn_reflns_av_R_equivalents 0.1117
_diffrn_reflns_av_sigmaI/netI 0.0845
_diffrn_reflns_limit_h_max 11
_diffrn_reflns_limit_h_min -11
_diffrn_reflns_limit_k_max 19
_diffrn_reflns_limit_k_min -24
_diffrn_reflns_limit_l_max 36
_diffrn_reflns_limit_l_min -38
_diffrn_reflns_number 63826
_diffrn_reflns_theta_full 30.13
_diffrn_reflns_theta_max 30.13
_diffrn_reflns_theta_min 1.91
_exptl_absorpt_coefficient_mu 0.537
_exptl_absorpt_correction_T_max 0.9737
_exptl_absorpt_correction_T_min 0.9685
_exptl_absorpt_correction_type multi-scan
_exptl_absorpt_process_details sadabs
_exptl_crystal_colour colorless
_exptl_crystal_density_diffrn 1.509
_exptl_crystal_density_meas ?
_exptl_crystal_density_method 'not measured'
_exptl_crystal_description prism
_exptl_crystal_F_000 1856
_exptl_crystal_size_max 0.06
_exptl_crystal_size_mid 0.05
_exptl_crystal_size_min 0.05
_refine_diff_density_max 0.882
_refine_diff_density_min -0.554
_refine_diff_density_rms 0.103
_refine_ls_extinction_method none
_refine_ls_goodness_of_fit_ref 0.993
_refine_ls_hydrogen_treatment constr
_refine_ls_matrix_type full
_refine_ls_number_parameters 532
_refine_ls_number_reflns 11592
_refine_ls_number_restraints 0
_refine_ls_restrained_S_all 0.993
_refine_ls_R_factor_all 0.1028
_refine_ls_R_factor_gt 0.0520
_refine_ls_shift/su_max 0.001
_refine_ls_shift/su_mean 0.000
_refine_ls_structure_factor_coef Fsqd
_refine_ls_weighting_details 'calc w=1/[\s^2^(Fo^2^)+(0.0703P)^2^+0.6385P] where P=(Fo^2^+2Fc^2^)/3'
_refine_ls_weighting_scheme calc
_refine_ls_wR_factor_gt 0.1190
_refine_ls_wR_factor_ref 0.1416
_reflns_number_gt 7348
_reflns_number_total 11592
_reflns_threshold_expression >2sigma(I)
_cod_data_source_file c4cc01071j2.cif
_cod_data_source_block e2962a
_cod_depositor_comments
;
The following automatic conversions were performed:

'_exptl_crystal_density_meas' value 'none' was changed to '?' - the
value is perceived as not measured.

Automatic conversion script
Id: cif_fix_values 3008 2015-01-20 13:52:24Z robertas 
;
_cod_original_sg_symbol_H-M P2(1)/n
_cod_database_code 7112623

loop_
_symmetry_equiv_pos_as_xyz
'x, y, z'
'-x+1/2, y+1/2, -z+1/2'
'-x, -y, -z'
'x-1/2, -y-1/2, z-1/2'

loop_
_atom_site_label
_atom_site_type_symbol
_atom_site_fract_x
_atom_site_fract_y
_atom_site_fract_z
_atom_site_U_iso_or_equiv
_atom_site_adp_type
_atom_site_occupancy
_atom_site_symmetry_multiplicity
_atom_site_calc_flag
_atom_site_refinement_flags
Pd1 Pd 0.39700(3) 0.535372(14) 0.166744(9) 0.02226(8) Uani 1 1 d .
N1 N 0.7577(6) 1.4478(2) 0.49968(17) 0.0759(15) Uani 1 1 d .
C1 C 0.7332(5) 1.3928(2) 0.47691(16) 0.0420(10) Uani 1 1 d .
C2 C 0.7046(4) 1.3229(2) 0.45021(14) 0.0320(8) Uani 1 1 d .
C3 C 0.6788(4) 1.2536(2) 0.47443(13) 0.0286(8) Uani 1 1 d .
H3 H 0.6735 1.2534 0.5092 0.034 Uiso 1 1 calc R
C4 C 0.6616(4) 1.1872(2) 0.44889(13) 0.0283(8) Uani 1 1 d .
H4 H 0.6440 1.1407 0.4661 0.034 Uiso 1 1 calc R
C5 C 0.6687(4) 1.18463(19) 0.39799(12) 0.0240(7) Uani 1 1 d .
C6 C 0.6891(4) 1.2542(2) 0.37316(13) 0.0305(8) Uani 1 1 d .
H6 H 0.6899 1.2546 0.3382 0.037 Uiso 1 1 calc R
C7 C 0.7080(5) 1.3225(2) 0.39952(15) 0.0356(9) Uani 1 1 d .
H7 H 0.7234 1.3694 0.3826 0.043 Uiso 1 1 calc R
C8 C 0.6626(4) 1.10942(19) 0.37101(12) 0.0226(7) Uani 1 1 d .
C9 C 0.7475(4) 1.04637(19) 0.39314(12) 0.0267(7) Uani 1 1 d .
H9 H 0.8039 1.0529 0.4249 0.032 Uiso 1 1 calc R
C10 C 0.7516(4) 0.97521(19) 0.37016(12) 0.0239(7) Uani 1 1 d .
C11 C 0.6642(4) 0.96255(19) 0.32381(12) 0.0239(7) Uani 1 1 d .
C12 C 0.5802(4) 1.02656(19) 0.30266(12) 0.0257(7) Uani 1 1 d .
H12 H 0.5197 1.0201 0.2715 0.031 Uiso 1 1 calc R
C13 C 0.5815(4) 1.0977(2) 0.32477(12) 0.0254(7) Uani 1 1 d .
C14 C 0.6551(4) 0.88727(19) 0.29706(12) 0.0233(7) Uani 1 1 d .
C15 C 0.6939(4) 0.81601(19) 0.32007(13) 0.0287(8) Uani 1 1 d .
H15 H 0.7375 0.8152 0.3537 0.034 Uiso 1 1 calc R
C16 C 0.6698(4) 0.7478(2) 0.29485(13) 0.0290(8) Uani 1 1 d .
H16 H 0.6970 0.7003 0.3110 0.035 Uiso 1 1 calc R
C17 C 0.6057(4) 0.74820(19) 0.24573(12) 0.0244(7) Uani 1 1 d .
C18 C 0.5700(4) 0.8175(2) 0.22142(13) 0.0292(8) Uani 1 1 d .
H18 H 0.5284 0.8180 0.1876 0.035 Uiso 1 1 calc R
C19 C 0.5958(4) 0.8850(2) 0.24716(13) 0.0287(8) Uani 1 1 d .
H19 H 0.5724 0.9324 0.2304 0.034 Uiso 1 1 calc R
C20 C 0.5661(4) 0.67721(19) 0.21978(12) 0.0221(7) Uani 1 1 d .
N2 N 0.5234(3) 0.62304(16) 0.19958(10) 0.0264(6) Uani 1 1 d .
O1 O 0.8411(3) 0.91495(13) 0.38968(9) 0.0311(6) Uani 1 1 d .
C22 C 0.9067(4) 0.9204(2) 0.44060(13) 0.0297(8) Uani 1 1 d .
H22A H 0.8224 0.9332 0.4621 0.036 Uiso 1 1 calc R
H22B H 0.9898 0.9609 0.4446 0.036 Uiso 1 1 calc R
C23 C 0.9767(4) 0.8426(2) 0.45371(14) 0.0346(9) Uani 1 1 d .
H23A H 1.0509 0.8272 0.4295 0.041 Uiso 1 1 calc R
H23B H 1.0364 0.8442 0.4870 0.041 Uiso 1 1 calc R
O2 O 0.8492(3) 0.78905(14) 0.45300(10) 0.0349(6) Uani 1 1 d .
C24 C 0.9028(5) 0.7131(2) 0.46671(15) 0.0390(9) Uani 1 1 d .
H24A H 0.9655 0.7144 0.4995 0.047 Uiso 1 1 calc R
H24B H 0.9718 0.6931 0.4422 0.047 Uiso 1 1 calc R
C25 C 0.7618(6) 0.6618(2) 0.46855(15) 0.0454(11) Uani 1 1 d .
H25A H 0.7962 0.6112 0.4828 0.054 Uiso 1 1 calc R
H25B H 0.6867 0.6852 0.4900 0.054 Uiso 1 1 calc R
O3 O 0.6845(3) 0.65117(16) 0.42019(10) 0.0394(6) Uani 1 1 d .
C26 C 0.5476(5) 0.6062(3) 0.42273(16) 0.0470(11) Uani 1 1 d .
H26A H 0.4772 0.6314 0.4449 0.056 Uiso 1 1 calc R
H26B H 0.5780 0.5549 0.4367 0.056 Uiso 1 1 calc R
C27 C 0.4603(5) 0.5966(2) 0.37250(16) 0.0434(10) Uani 1 1 d .
H27A H 0.3477 0.5838 0.3759 0.052 Uiso 1 1 calc R
H27B H 0.4628 0.6459 0.3541 0.052 Uiso 1 1 calc R
O4 O 0.5284(3) 0.53764(16) 0.34547(10) 0.0439(7) Uani 1 1 d .
C28 C 0.4306(5) 0.5195(2) 0.30092(14) 0.0366(9) Uani 1 1 d .
H28A H 0.4019 0.5676 0.2824 0.044 Uiso 1 1 calc R
H28B H 0.3311 0.4946 0.3092 0.044 Uiso 1 1 calc R
C29 C 0.5177(5) 0.4659(2) 0.26909(14) 0.0355(8) Uani 1 1 d .
H29A H 0.6237 0.4877 0.2646 0.043 Uiso 1 1 calc R
H29B H 0.5337 0.4153 0.2857 0.043 Uiso 1 1 calc R
N3 N 0.4277(4) 0.45545(17) 0.22100(11) 0.0308(7) Uani 1 1 d .
C30 C 0.3466(5) 0.3891(2) 0.21181(15) 0.0344(8) Uani 1 1 d .
O5 O 0.3423(4) 0.33226(16) 0.23922(11) 0.0500(8) Uani 1 1 d .
C31 C 0.2527(4) 0.3894(2) 0.16182(14) 0.0294(8) Uani 1 1 d .
C32 C 0.1536(5) 0.3319(2) 0.14113(16) 0.0363(9) Uani 1 1 d .
H32 H 0.1456 0.2840 0.1577 0.044 Uiso 1 1 calc R
C33 C 0.0658(5) 0.3450(2) 0.09578(15) 0.0365(9) Uani 1 1 d .
H33 H -0.0044 0.3063 0.0816 0.044 Uiso 1 1 calc R
C34 C 0.0803(4) 0.4145(2) 0.07105(14) 0.0313(8) Uani 1 1 d .
H34 H 0.0214 0.4235 0.0399 0.038 Uiso 1 1 calc R
C35 C 0.1818(4) 0.47043(19) 0.09252(13) 0.0258(7) Uani 1 1 d .
N4 N 0.2627(3) 0.45524(15) 0.13662(11) 0.0246(6) Uani 1 1 d .
C36 C 0.2152(4) 0.5489(2) 0.07194(13) 0.0271(7) Uani 1 1 d .
O6 O 0.1505(3) 0.56876(16) 0.03147(9) 0.0391(6) Uani 1 1 d .
N5 N 0.3199(3) 0.58880(16) 0.10262(10) 0.0255(6) Uani 1 1 d .
C37 C 0.3682(4) 0.66498(19) 0.08653(13) 0.0262(7) Uani 1 1 d .
H37A H 0.3512 0.6678 0.0500 0.031 Uiso 1 1 calc R
H37B H 0.4833 0.6722 0.0965 0.031 Uiso 1 1 calc R
C38 C 0.2755(4) 0.72989(19) 0.10857(14) 0.0293(8) Uani 1 1 d .
H38A H 0.1643 0.7308 0.0931 0.035 Uiso 1 1 calc R
H38B H 0.2743 0.7222 0.1446 0.035 Uiso 1 1 calc R
O7 O 0.3533(3) 0.79985(13) 0.09905(9) 0.0312(6) Uani 1 1 d .
C39 C 0.2620(5) 0.8661(2) 0.10954(16) 0.0386(9) Uani 1 1 d .
H39A H 0.2388 0.8651 0.1445 0.046 Uiso 1 1 calc R
H39B H 0.1597 0.8662 0.0883 0.046 Uiso 1 1 calc R
C40 C 0.3557(5) 0.9369(2) 0.09984(15) 0.0377(9) Uani 1 1 d .
H40A H 0.4021 0.9316 0.0680 0.045 Uiso 1 1 calc R
H40B H 0.2850 0.9827 0.0978 0.045 Uiso 1 1 calc R
O8 O 0.4794(3) 0.94665(14) 0.13908(9) 0.0332(6) Uani 1 1 d .
C41 C 0.5810(5) 1.0107(2) 0.13291(14) 0.0342(8) Uani 1 1 d .
H41A H 0.6029 1.0129 0.0978 0.041 Uiso 1 1 calc R
H41B H 0.6837 1.0017 0.1531 0.041 Uiso 1 1 calc R
C42 C 0.5177(4) 1.0872(2) 0.14684(13) 0.0305(8) Uani 1 1 d .
H42A H 0.5952 1.1283 0.1410 0.037 Uiso 1 1 calc R
H42B H 0.4170 1.0984 0.1261 0.037 Uiso 1 1 calc R
O9 O 0.4900(3) 1.08635(14) 0.19746(9) 0.0321(6) Uani 1 1 d .
C43 C 0.4269(4) 1.1574(2) 0.21292(13) 0.0293(8) Uani 1 1 d .
H43A H 0.3333 1.1717 0.1898 0.035 Uiso 1 1 calc R
H43B H 0.5080 1.1984 0.2114 0.035 Uiso 1 1 calc R
C44 C 0.3785(4) 1.1534(2) 0.26435(12) 0.0273(7) Uani 1 1 d .
H44A H 0.2998 1.1947 0.2684 0.033 Uiso 1 1 calc R
H44B H 0.3253 1.1033 0.2687 0.033 Uiso 1 1 calc R
O10 O 0.5077(3) 1.16143(14) 0.30245(10) 0.0366(6) Uani 1 1 d .

loop_
_atom_site_aniso_label
_atom_site_aniso_U_11
_atom_site_aniso_U_22
_atom_site_aniso_U_33
_atom_site_aniso_U_23
_atom_site_aniso_U_13
_atom_site_aniso_U_12
Pd1 0.02575(13) 0.01789(13) 0.02250(13) -0.00258(11) -0.00068(9) -0.00061(10)
N1 0.117(4) 0.050(3) 0.059(3) -0.012(2) 0.004(3) -0.016(3)
C1 0.058(3) 0.024(2) 0.044(2) -0.0045(18) 0.004(2) -0.0044(18)
C2 0.0318(19) 0.031(2) 0.032(2) -0.0080(16) 0.0001(15) -0.0033(15)
C3 0.0327(19) 0.0302(19) 0.0215(17) 0.0001(15) -0.0037(14) 0.0003(15)
C4 0.0288(18) 0.034(2) 0.0218(17) -0.0009(15) 0.0009(13) 0.0013(15)
C5 0.0220(16) 0.0254(17) 0.0241(17) -0.0033(14) -0.0003(13) -0.0030(13)
C6 0.039(2) 0.0276(19) 0.0252(18) -0.0018(15) 0.0068(15) -0.0060(15)
C7 0.044(2) 0.0232(18) 0.040(2) -0.0010(16) 0.0092(17) -0.0088(16)
C8 0.0237(16) 0.0215(16) 0.0226(17) -0.0017(13) 0.0025(12) -0.0050(13)
C9 0.0306(17) 0.0294(19) 0.0196(16) -0.0043(14) -0.0004(13) -0.0033(14)
C10 0.0292(16) 0.0226(17) 0.0195(16) 0.0019(13) 0.0004(13) -0.0009(13)
C11 0.0284(16) 0.0213(16) 0.0214(16) 0.0014(14) 0.0000(12) -0.0021(14)
C12 0.0299(17) 0.0251(18) 0.0204(16) -0.0021(14) -0.0055(13) -0.0024(14)
C13 0.0261(17) 0.0256(18) 0.0237(18) 0.0004(14) -0.0014(13) -0.0012(13)
C14 0.0267(16) 0.0212(16) 0.0217(16) -0.0006(13) 0.0005(13) -0.0005(13)
C15 0.0338(19) 0.0265(18) 0.0239(18) -0.0028(14) -0.0065(14) 0.0032(14)
C16 0.0335(18) 0.0221(17) 0.0299(19) 0.0001(15) -0.0046(15) -0.0003(14)
C17 0.0251(16) 0.0222(16) 0.0255(17) -0.0041(14) 0.0001(13) -0.0019(13)
C18 0.038(2) 0.0269(18) 0.0219(17) -0.0013(15) -0.0011(14) -0.0003(15)
C19 0.040(2) 0.0230(17) 0.0222(17) 0.0026(14) -0.0026(14) -0.0015(15)
C20 0.0220(15) 0.0219(17) 0.0226(17) -0.0001(14) 0.0025(12) -0.0005(13)
N2 0.0284(15) 0.0264(16) 0.0236(15) 0.0003(12) -0.0009(12) -0.0009(12)
O1 0.0435(15) 0.0282(13) 0.0195(12) 0.0014(10) -0.0069(10) 0.0087(11)
C22 0.0377(19) 0.0265(19) 0.0226(17) 0.0007(14) -0.0072(14) -0.0036(15)
C23 0.0326(19) 0.042(2) 0.0273(19) 0.0029(17) -0.0041(15) 0.0060(16)
O2 0.0385(15) 0.0309(14) 0.0338(15) 0.0059(11) -0.0040(11) 0.0050(11)
C24 0.051(2) 0.032(2) 0.031(2) 0.0012(17) -0.0086(18) 0.0080(18)
C25 0.074(3) 0.028(2) 0.032(2) 0.0025(17) -0.004(2) 0.002(2)
O3 0.0443(16) 0.0406(16) 0.0330(15) -0.0006(12) 0.0023(12) -0.0051(13)
C26 0.057(3) 0.046(3) 0.041(2) -0.003(2) 0.018(2) -0.005(2)
C27 0.038(2) 0.042(2) 0.050(3) 0.002(2) 0.0091(19) -0.0011(18)
O4 0.0420(16) 0.0565(19) 0.0310(15) -0.0057(13) -0.0068(12) 0.0151(14)
C28 0.0321(19) 0.048(2) 0.029(2) 0.0034(17) -0.0023(15) 0.0074(17)
C29 0.039(2) 0.035(2) 0.031(2) 0.0047(17) -0.0064(15) 0.0089(17)
N3 0.0364(16) 0.0273(16) 0.0275(16) -0.0005(13) -0.0038(13) 0.0017(13)
C30 0.040(2) 0.0222(18) 0.041(2) 0.0053(17) 0.0046(17) 0.0041(15)
O5 0.067(2) 0.0298(15) 0.0515(19) 0.0172(14) -0.0005(16) 0.0007(14)
C31 0.0322(18) 0.0198(17) 0.036(2) -0.0016(15) 0.0045(15) 0.0014(14)
C32 0.040(2) 0.0174(17) 0.053(3) -0.0029(17) 0.0124(18) -0.0056(15)
C33 0.036(2) 0.0257(19) 0.048(2) -0.0138(18) 0.0043(17) -0.0068(15)
C34 0.0291(18) 0.033(2) 0.031(2) -0.0118(16) 0.0005(14) -0.0014(15)
C35 0.0254(16) 0.0265(17) 0.0259(17) -0.0078(15) 0.0048(13) -0.0016(14)
N4 0.0268(14) 0.0179(14) 0.0293(15) -0.0044(12) 0.0030(11) -0.0031(11)
C36 0.0269(17) 0.0294(19) 0.0249(17) -0.0040(14) 0.0027(13) 0.0017(14)
O6 0.0414(15) 0.0470(16) 0.0267(14) 0.0038(12) -0.0070(11) -0.0069(13)
N5 0.0288(15) 0.0229(15) 0.0246(15) 0.0013(12) 0.0010(11) -0.0020(11)
C37 0.0331(18) 0.0240(17) 0.0215(17) 0.0030(14) 0.0032(14) -0.0033(14)
C38 0.0284(18) 0.0240(18) 0.035(2) 0.0032(15) 0.0032(15) -0.0060(14)
O7 0.0342(13) 0.0210(12) 0.0382(15) -0.0014(11) 0.0033(11) -0.0018(10)
C39 0.035(2) 0.029(2) 0.051(3) -0.0084(18) -0.0008(18) 0.0026(16)
C40 0.050(2) 0.0251(18) 0.035(2) 0.0009(17) -0.0102(18) -0.0009(17)
O8 0.0461(16) 0.0254(13) 0.0267(13) -0.0005(10) -0.0039(11) -0.0026(11)
C41 0.037(2) 0.036(2) 0.030(2) -0.0029(16) 0.0054(16) -0.0040(16)
C42 0.037(2) 0.0287(19) 0.0253(18) -0.0006(15) 0.0022(15) -0.0067(15)
O9 0.0450(15) 0.0277(13) 0.0246(13) 0.0004(11) 0.0086(11) 0.0030(11)
C43 0.0345(19) 0.0223(17) 0.0309(19) 0.0028(15) 0.0019(15) -0.0016(14)
C44 0.0280(17) 0.0289(18) 0.0237(17) -0.0023(14) -0.0039(13) 0.0075(14)
O10 0.0503(16) 0.0214(13) 0.0341(15) -0.0046(11) -0.0153(12) 0.0057(11)

loop_
_atom_type_symbol
_atom_type_description
_atom_type_scat_dispersion_real
_atom_type_scat_dispersion_imag
_atom_type_scat_source
C C 0.0033 0.0016 'International Tables Vol C Tables 4.2.6.8 and 6.1.1.4'
H H 0.0000 0.0000 'International Tables Vol C Tables 4.2.6.8 and 6.1.1.4'
N N 0.0061 0.0033 'International Tables Vol C Tables 4.2.6.8 and 6.1.1.4'
O O 0.0106 0.0060 'International Tables Vol C Tables 4.2.6.8 and 6.1.1.4'
Pd Pd -0.9988 1.0072 'International Tables Vol C Tables 4.2.6.8 and 6.1.1.4'

loop_
_geom_angle_atom_site_label_1
_geom_angle_atom_site_label_2
_geom_angle_atom_site_label_3
_geom_angle
N4 Pd1 N2 175.91(12)
N4 Pd1 N3 80.94(12)
N2 Pd1 N3 99.81(12)
N4 Pd1 N5 80.72(11)
N2 Pd1 N5 98.45(11)
N3 Pd1 N5 161.65(11)
N1 C1 C2 177.9(5)
C7 C2 C3 119.1(3)
C7 C2 C1 119.6(4)
C3 C2 C1 121.2(4)
C4 C3 C2 120.4(3)
C4 C3 H3 119.8
C2 C3 H3 119.8
C3 C4 C5 121.8(3)
C3 C4 H4 119.1
C5 C4 H4 119.1
C4 C5 C6 118.1(3)
C4 C5 C8 120.9(3)
C6 C5 C8 121.0(3)
C7 C6 C5 120.0(3)
C7 C6 H6 120.0
C5 C6 H6 120.0
C2 C7 C6 120.5(3)
C2 C7 H7 119.7
C6 C7 H7 119.7
C13 C8 C9 117.3(3)
C13 C8 C5 124.2(3)
C9 C8 C5 118.5(3)
C10 C9 C8 122.2(3)
C10 C9 H9 118.9
C8 C9 H9 118.9
O1 C10 C9 123.0(3)
O1 C10 C11 116.6(3)
C9 C10 C11 120.4(3)
C12 C11 C10 116.0(3)
C12 C11 C14 119.4(3)
C10 C11 C14 124.6(3)
C13 C12 C11 123.3(3)
C13 C12 H12 118.4
C11 C12 H12 118.4
C12 C13 O10 123.0(3)
C12 C13 C8 120.7(3)
O10 C13 C8 116.3(3)
C19 C14 C15 116.8(3)
C19 C14 C11 119.5(3)
C15 C14 C11 123.5(3)
C16 C15 C14 121.2(3)
C16 C15 H15 119.4
C14 C15 H15 119.4
C15 C16 C17 120.0(3)
C15 C16 H16 120.0
C17 C16 H16 120.0
C18 C17 C16 120.4(3)
C18 C17 C20 118.5(3)
C16 C17 C20 121.0(3)
C19 C18 C17 118.7(3)
C19 C18 H18 120.7
C17 C18 H18 120.7
C18 C19 C14 122.8(3)
C18 C19 H19 118.6
C14 C19 H19 118.6
N2 C20 C17 174.8(3)
C20 N2 Pd1 166.6(3)
C10 O1 C22 117.8(3)
O1 C22 C23 105.8(3)
O1 C22 H22A 110.6
C23 C22 H22A 110.6
O1 C22 H22B 110.6
C23 C22 H22B 110.6
H22A C22 H22B 108.7
O2 C23 C22 107.7(3)
O2 C23 H23A 110.2
C22 C23 H23A 110.2
O2 C23 H23B 110.2
C22 C23 H23B 110.2
H23A C23 H23B 108.5
C23 O2 C24 112.2(3)
O2 C24 C25 109.0(3)
O2 C24 H24A 109.9
C25 C24 H24A 109.9
O2 C24 H24B 109.9
C25 C24 H24B 109.9
H24A C24 H24B 108.3
O3 C25 C24 109.9(3)
O3 C25 H25A 109.7
C24 C25 H25A 109.7
O3 C25 H25B 109.7
C24 C25 H25B 109.7
H25A C25 H25B 108.2
C26 O3 C25 109.3(3)
O3 C26 C27 110.5(3)
O3 C26 H26A 109.5
C27 C26 H26A 109.5
O3 C26 H26B 109.5
C27 C26 H26B 109.5
H26A C26 H26B 108.1
O4 C27 C26 111.5(3)
O4 C27 H27A 109.3
C26 C27 H27A 109.3
O4 C27 H27B 109.3
C26 C27 H27B 109.3
H27A C27 H27B 108.0
C27 O4 C28 111.6(3)
O4 C28 C29 110.3(3)
O4 C28 H28A 109.6
C29 C28 H28A 109.6
O4 C28 H28B 109.6
C29 C28 H28B 109.6
H28A C28 H28B 108.1
N3 C29 C28 110.5(3)
N3 C29 H29A 109.5
C28 C29 H29A 109.5
N3 C29 H29B 109.5
C28 C29 H29B 109.5
H29A C29 H29B 108.1
C30 N3 C29 118.8(3)
C30 N3 Pd1 115.1(2)
C29 N3 Pd1 125.9(2)
O5 C30 N3 127.7(4)
O5 C30 C31 120.1(3)
N3 C30 C31 112.1(3)
N4 C31 C32 118.2(3)
N4 C31 C30 114.3(3)
C32 C31 C30 127.4(3)
C31 C32 C33 119.3(3)
C31 C32 H32 120.4
C33 C32 H32 120.4
C34 C33 C32 120.3(3)
C34 C33 H33 119.9
C32 C33 H33 119.9
C35 C34 C33 118.9(3)
C35 C34 H34 120.5
C33 C34 H34 120.5
N4 C35 C34 118.5(3)
N4 C35 C36 114.2(3)
C34 C35 C36 127.3(3)
C31 N4 C35 124.8(3)
C31 N4 Pd1 117.6(2)
C35 N4 Pd1 117.6(2)
O6 C36 N5 128.2(3)
O6 C36 C35 120.1(3)
N5 C36 C35 111.7(3)
C36 N5 C37 117.7(3)
C36 N5 Pd1 115.7(2)
C37 N5 Pd1 126.6(2)
N5 C37 C38 112.2(3)
N5 C37 H37A 109.2
C38 C37 H37A 109.2
N5 C37 H37B 109.2
C38 C37 H37B 109.2
H37A C37 H37B 107.9
O7 C38 C37 107.1(3)
O7 C38 H38A 110.3
C37 C38 H38A 110.3
O7 C38 H38B 110.3
C37 C38 H38B 110.3
H38A C38 H38B 108.6
C38 O7 C39 112.5(3)
O7 C39 C40 108.6(3)
O7 C39 H39A 110.0
C40 C39 H39A 110.0
O7 C39 H39B 110.0
C40 C39 H39B 110.0
H39A C39 H39B 108.4
O8 C40 C39 109.0(3)
O8 C40 H40A 109.9
C39 C40 H40A 109.9
O8 C40 H40B 109.9
C39 C40 H40B 109.9
H40A C40 H40B 108.3
C41 O8 C40 114.2(3)
O8 C41 C42 115.3(3)
O8 C41 H41A 108.5
C42 C41 H41A 108.5
O8 C41 H41B 108.5
C42 C41 H41B 108.5
H41A C41 H41B 107.5
O9 C42 C41 109.5(3)
O9 C42 H42A 109.8
C41 C42 H42A 109.8
O9 C42 H42B 109.8
C41 C42 H42B 109.8
H42A C42 H42B 108.2
C42 O9 C43 112.3(3)
O9 C43 C44 112.4(3)
O9 C43 H43A 109.1
C44 C43 H43A 109.1
O9 C43 H43B 109.1
C44 C43 H43B 109.1
H43A C43 H43B 107.8
O10 C44 C43 114.2(3)
O10 C44 H44A 108.7
C43 C44 H44A 108.7
O10 C44 H44B 108.7
C43 C44 H44B 108.7
H44A C44 H44B 107.6
C13 O10 C44 121.2(3)

loop_
_geom_bond_atom_site_label_1
_geom_bond_atom_site_label_2
_geom_bond_distance
Pd1 N4 1.922(3)
Pd1 N2 2.012(3)
Pd1 N3 2.020(3)
Pd1 N5 2.022(3)
N1 C1 1.144(5)
C1 C2 1.420(5)
C2 C7 1.380(5)
C2 C3 1.395(5)
C3 C4 1.344(5)
C3 H3 0.9500
C4 C5 1.391(5)
C4 H4 0.9500
C5 C6 1.400(5)
C5 C8 1.493(5)
C6 C7 1.383(5)
C6 H6 0.9500
C7 H7 0.9500
C8 C13 1.384(4)
C8 C9 1.407(5)
C9 C10 1.384(4)
C9 H9 0.9500
C10 O1 1.364(4)
C10 C11 1.411(4)
C11 C12 1.407(4)
C11 C14 1.491(5)
C12 C13 1.371(5)
C12 H12 0.9500
C13 O10 1.377(4)
C14 C19 1.398(5)
C14 C15 1.407(5)
C15 C16 1.370(5)
C15 H15 0.9500
C16 C17 1.388(5)
C16 H16 0.9500
C17 C18 1.388(5)
C17 C20 1.440(4)
C18 C19 1.369(5)
C18 H18 0.9500
C19 H19 0.9500
C20 N2 1.128(4)
O1 C22 1.440(4)
C22 C23 1.500(5)
C22 H22A 0.9900
C22 H22B 0.9900
C23 O2 1.420(5)
C23 H23A 0.9900
C23 H23B 0.9900
O2 C24 1.428(4)
C24 C25 1.491(6)
C24 H24A 0.9900
C24 H24B 0.9900
C25 O3 1.419(5)
C25 H25A 0.9900
C25 H25B 0.9900
O3 C26 1.401(5)
C26 C27 1.493(6)
C26 H26A 0.9900
C26 H26B 0.9900
C27 O4 1.413(5)
C27 H27A 0.9900
C27 H27B 0.9900
O4 C28 1.430(4)
C28 C29 1.510(5)
C28 H28A 0.9900
C28 H28B 0.9900
C29 N3 1.455(4)
C29 H29A 0.9900
C29 H29B 0.9900
N3 C30 1.348(5)
C30 O5 1.237(4)
C30 C31 1.502(5)
C31 N4 1.337(4)
C31 C32 1.383(5)
C32 C33 1.391(6)
C32 H32 0.9500
C33 C34 1.390(5)
C33 H33 0.9500
C34 C35 1.383(5)
C34 H34 0.9500
C35 N4 1.344(4)
C35 C36 1.508(5)
C36 O6 1.226(4)
C36 N5 1.343(4)
N5 C37 1.461(4)
C37 C38 1.526(5)
C37 H37A 0.9900
C37 H37B 0.9900
C38 O7 1.415(4)
C38 H38A 0.9900
C38 H38B 0.9900
O7 C39 1.427(4)
C39 C40 1.498(5)
C39 H39A 0.9900
C39 H39B 0.9900
C40 O8 1.425(4)
C40 H40A 0.9900
C40 H40B 0.9900
O8 C41 1.423(4)
C41 C42 1.493(5)
C41 H41A 0.9900
C41 H41B 0.9900
C42 O9 1.418(4)
C42 H42A 0.9900
C42 H42B 0.9900
O9 C43 1.421(4)
C43 C44 1.497(5)
C43 H43A 0.9900
C43 H43B 0.9900
C44 O10 1.433(4)
C44 H44A 0.9900
C44 H44B 0.9900
